data_4003398
loop_
_publ_author_name
'Shao, Zhichao'
'Huang, Chao'
'Dang, Jian'
'Wu, Qiong'
'Liu, Yeye'
'Ding, Jie'
'Hou, Hongwei'

_publ_section_title
;
 Modulation of Magnetic Behavior and Hg2+ Removal by Solvent-Assisted
 Linker Exchange Based on a Water-Stable 3D MOF
;
_journal_issue 21
_journal_name_full 'Chemistry of Materials'
_journal_page_first 7979
_journal_paper_doi 10.1021/acs.chemmater.8b03621
_journal_volume 30
_journal_year 2018
_chemical_formula_sum 'C19 H27 N5 Ni1.5 O13.5'
_chemical_formula_weight 629.52
_space_group_IT_number 15
_space_group_name_Hall '-C 2yc'
_space_group_name_H-M_alt 'C 1 2/c 1'
_symmetry_cell_setting monoclinic
_symmetry_space_group_name_H-M 'C 1 2/c 1'
_atom_sites_solution_hydrogens geom
_atom_sites_solution_primary direct
_atom_sites_solution_secondary difmap
_audit_creation_method SHELXL-97
_cell_angle_alpha 90.00
_cell_angle_beta 124.442(14)
_cell_angle_gamma 90.00
_cell_formula_units_Z 8
_cell_length_a 30.511(11)
_cell_length_b 10.034(3)
_cell_length_c 22.747(7)
_cell_measurement_reflns_used 9903
_cell_measurement_temperature 293(2)
_cell_measurement_theta_max 27.54
_cell_measurement_theta_min 2.64
_cell_volume 5743(3)
_computing_cell_refinement 'Bruker SAINT'
_computing_data_collection 'Bruker D8 VENTURE'
_computing_data_reduction 'Bruker SAINT'
_computing_structure_refinement 'SHELXL-97 (Sheldrick, 1997)'
_computing_structure_solution 'SHELXS-97 (Sheldrick, 1990)'
_diffrn_ambient_temperature 293(2)
_diffrn_measured_fraction_theta_full 0.995
_diffrn_measured_fraction_theta_max 0.995
_diffrn_measurement_device_type 'Bruker D8 VENTURE PHOTON'
_diffrn_measurement_method '\f and \w scans'
_diffrn_radiation_monochromator graphite
_diffrn_radiation_source 'fine-focus sealed tube'
_diffrn_radiation_type MoK\a
_diffrn_radiation_wavelength 0.71073
_diffrn_reflns_av_R_equivalents 0.0460
_diffrn_reflns_av_sigmaI/netI 0.0214
_diffrn_reflns_limit_h_max 39
_diffrn_reflns_limit_h_min -39
_diffrn_reflns_limit_k_max 13
_diffrn_reflns_limit_k_min -13
_diffrn_reflns_limit_l_max 29
_diffrn_reflns_limit_l_min -29
_diffrn_reflns_number 71499
_diffrn_reflns_theta_full 27.54
_diffrn_reflns_theta_max 27.54
_diffrn_reflns_theta_min 2.17
_exptl_absorpt_coefficient_mu 1.062
_exptl_absorpt_correction_T_max 0.9012
_exptl_absorpt_correction_T_min 0.8742
_exptl_absorpt_correction_type multi-scan
_exptl_absorpt_process_details 'SADABS(Bruker 2000)'
_exptl_crystal_colour yellow
_exptl_crystal_density_diffrn 1.456
_exptl_crystal_density_method 'not measured'
_exptl_crystal_description Block
_exptl_crystal_F_000 2608
_exptl_crystal_size_max 0.13
_exptl_crystal_size_mid 0.11
_exptl_crystal_size_min 0.10
_refine_diff_density_max 1.468
_refine_diff_density_min -0.703
_refine_diff_density_rms 0.131
_refine_ls_extinction_method none
_refine_ls_goodness_of_fit_ref 1.056
_refine_ls_hydrogen_treatment mixed
_refine_ls_matrix_type full
_refine_ls_number_parameters 342
_refine_ls_number_reflns 6588
_refine_ls_number_restraints 42
_refine_ls_restrained_S_all 1.063
_refine_ls_R_factor_all 0.0580
_refine_ls_R_factor_gt 0.0490
_refine_ls_shift/su_max 0.001
_refine_ls_shift/su_mean 0.000
_refine_ls_structure_factor_coef Fsqd
_refine_ls_weighting_details 'calc w=1/[\s^2^(Fo^2^)+(0.1131P)^2^+15.9224P] where P=(Fo^2^+2Fc^2^)/3'
_refine_ls_weighting_scheme calc
_refine_ls_wR_factor_gt 0.1646
_refine_ls_wR_factor_ref 0.1729
_reflns_number_gt 5574
_reflns_number_total 6588
_reflns_threshold_expression >2sigma(I)
_cod_data_source_file cm8b03621_si_008.cif
_cod_data_source_block mo_180310a_0m
_cod_depositor_comments
;
The following automatic conversions were performed:

data item '_symmetry_cell_setting' value 'Monoclinic' was changed to
'monoclinic' in accordance with the
/home/saulius/struct/COD-crude-data/automatic-downloads/DataCite-retrospective/ACS/depositions/lib/dictionaries/cif_core.dic
dictionary named 'cif_core.dic' version 2.4.2 last updated on
2011-04-26.

Automatic conversion script
Id: cif_fix_values 6909 2019-04-08 15:41:33Z antanas 
;
_cod_original_sg_symbol_H-M 'C2/c  '
_cod_original_formula_sum 'C19 H27 N5 Ni1.50 O13.50'
_cod_database_code 4003398

loop_
_symmetry_equiv_pos_as_xyz
'x, y, z'
'-x, y, -z+1/2'
'x+1/2, y+1/2, z'
'-x+1/2, y+1/2, -z+1/2'
'-x, -y, -z'
'x, -y, z-1/2'
'-x+1/2, -y+1/2, -z'
'x+1/2, -y+1/2, z-1/2'

loop_
_atom_site_label
_atom_site_type_symbol
_atom_site_fract_x
_atom_site_fract_y
_atom_site_fract_z
_atom_site_U_iso_or_equiv
_atom_site_adp_type
_atom_site_occupancy
_atom_site_symmetry_multiplicity
_atom_site_calc_flag
_atom_site_refinement_flags
Ni1 Ni 0.7500 0.2500 0.5000 0.01547(15) Uani 1 2 d S
Ni2 Ni 0.690865(15) -0.14987(3) 0.593594(18) 0.01913(14) Uani 1 1 d .
N15 N 0.32202(10) 0.1950(3) 0.09541(13) 0.0222(5) Uani 1 1 d .
O2 O 0.72877(9) 0.12636(19) 0.55332(11) 0.0219(4) Uani 1 1 d .
O3 O 0.71891(10) 0.0338(2) 0.63407(11) 0.0261(5) Uani 1 1 d .
O4 O 0.75660(9) 0.7312(2) 0.67158(12) 0.0258(5) Uani 1 1 d .
O5 O 0.68487(10) 0.6427(2) 0.57899(12) 0.0289(5) Uani 1 1 d .
O6 O 0.72378(11) -0.1377(2) 0.53422(13) 0.0324(5) Uani 1 1 d .
H6A H 0.7080 -0.1924 0.4997 0.049 Uiso 1 1 d R
H6B H 0.7558 -0.1649 0.5594 0.049 Uiso 1 1 d R
O7 O 0.64265(10) 0.3687(3) 0.51847(14) 0.0363(6) Uani 1 1 d .
O8 O 0.70928(9) 0.4123(2) 0.50698(11) 0.0231(4) Uani 1 1 d .
O9 O 0.82593(11) 0.8452(3) 0.56988(13) 0.0541(8) Uani 1 1 d GU
H9A H 0.8476 0.8382 0.6148 0.081 Uiso 1 1 d G
H9B H 0.8172 0.9264 0.5589 0.081 Uiso 1 1 d G
O15 O 0.0005(4) 0.9725(7) 0.7512(10) 0.108(2) Uani 1 2 d SGU
H15A H -0.0148 1.0214 0.7150 0.163 Uiso 0.50 1 d PG
H15B H 0.0256 0.9290 0.7536 0.163 Uiso 0.50 1 d PG
O12 O 0.85827(11) 0.8171(3) 0.78373(12) 0.144(3) Uani 1 1 d GU
H12A H 0.8366 0.7635 0.7511 0.216 Uiso 1 1 d G
H12B H 0.8460 0.8959 0.7725 0.216 Uiso 1 1 d G
O14 O 0.90838(9) 0.8382(3) 0.71482(14) 0.133(2) Uani 1 1 d GU
O10 O 0.54511(10) 0.4498(4) 0.3954(2) 0.136(2) Uani 1 1 d GU
H10A H 0.5367 0.4341 0.4246 0.205 Uiso 1 1 d G
H10B H 0.5725 0.4991 0.4185 0.205 Uiso 1 1 d G
O11 O 0.91648(12) 0.5838(4) 0.88412(12) 0.168(3) Uani 1 1 d GU
H11A H 0.9005 0.6429 0.8519 0.252 Uiso 1 1 d G
H11B H 0.9056 0.5962 0.9109 0.252 Uiso 1 1 d G
O13 O 0.88334(15) 0.0396(4) 0.8789(2) 0.139(2) Uani 1 1 d GU
N1 N 0.61860(11) -0.0978(3) 0.50160(14) 0.0273(6) Uani 1 1 d .
N2 N 0.84321(11) 0.3442(2) 0.84622(13) 0.0237(5) Uani 1 1 d .
H2A H 0.8671 0.4106 0.8614 0.028 Uiso 1 1 calc R
H2B H 0.8610 0.2668 0.8557 0.028 Uiso 1 1 calc R
C21 C 0.75004(11) 0.4930(3) 0.66692(14) 0.0180(5) Uani 1 1 d .
C1 C 0.73123(11) 0.1298(3) 0.61062(15) 0.0176(5) Uani 1 1 d .
C2 C 0.60446(15) 0.0295(4) 0.4812(2) 0.0376(8) Uani 1 1 d .
H2 H 0.6268 0.0971 0.5113 0.045 Uiso 1 1 calc R
C3 C 0.55795(15) 0.0640(4) 0.4170(2) 0.0423(9) Uani 1 1 d .
H3 H 0.5493 0.1529 0.4039 0.051 Uiso 1 1 calc R
C4 C 0.52491(15) -0.0367(4) 0.37294(19) 0.0401(9) Uani 1 1 d .
C5 C 0.53929(18) -0.1662(4) 0.3930(2) 0.0520(12) Uani 1 1 d .
H5 H 0.5175 -0.2351 0.3635 0.062 Uiso 1 1 calc R
C6 C 0.58616(15) -0.1942(4) 0.4572(2) 0.0420(9) Uani 1 1 d .
H6 H 0.5957 -0.2827 0.4703 0.050 Uiso 1 1 calc R
N16 N 0.47576(15) -0.0133(4) 0.30554(19) 0.0553(10) Uani 1 1 d .
N17 N 0.46512(15) 0.1008(4) 0.29015(19) 0.0558(10) Uani 1 1 d .
C9 C 0.41541(15) 0.1258(4) 0.2225(2) 0.0386(8) Uani 1 1 d .
C10 C 0.37951(15) 0.0279(4) 0.17920(19) 0.0354(8) Uani 1 1 d .
H10 H 0.3863 -0.0616 0.1919 0.043 Uiso 1 1 calc R
C11 C 0.33338(13) 0.0676(3) 0.11656(17) 0.0276(7) Uani 1 1 d .
H11 H 0.3088 0.0025 0.0874 0.033 Uiso 1 1 calc R
C12 C 0.35741(14) 0.2877(4) 0.13845(18) 0.0360(8) Uani 1 1 d .
H12 H 0.3501 0.3765 0.1245 0.043 Uiso 1 1 calc R
C13 C 0.40431(17) 0.2570(4) 0.2027(2) 0.0473(11) Uani 1 1 d .
H13 H 0.4278 0.3239 0.2317 0.057 Uiso 1 1 calc R
C14 C 0.72991(12) 0.6292(3) 0.63735(15) 0.0201(6) Uani 1 1 d .
C15 C 0.74963(12) 0.2544(2) 0.65502(15) 0.0178(5) Uani 1 1 d .
C16 C 0.78669(12) 0.2426(3) 0.72826(15) 0.0202(6) Uani 1 1 d .
H16 H 0.7982 0.1587 0.7488 0.024 Uiso 1 1 calc R
C17 C 0.80646(12) 0.3557(3) 0.77075(15) 0.0194(6) Uani 1 1 d .
C18 C 0.78814(12) 0.4810(3) 0.73976(15) 0.0198(6) Uani 1 1 d .
H18 H 0.8015 0.5571 0.7680 0.024 Uiso 1 1 calc R
C19 C 0.73001(11) 0.3795(3) 0.62316(14) 0.0169(5) Uani 1 1 d .
C20 C 0.68960(12) 0.3884(3) 0.54301(15) 0.0200(6) Uani 1 1 d .

loop_
_atom_site_aniso_label
_atom_site_aniso_U_11
_atom_site_aniso_U_22
_atom_site_aniso_U_33
_atom_site_aniso_U_23
_atom_site_aniso_U_13
_atom_site_aniso_U_12
Ni1 0.0190(3) 0.0136(3) 0.0095(2) -0.00099(16) 0.0054(2) -0.00242(17)
Ni2 0.0263(2) 0.0114(2) 0.0122(2) 0.00112(12) 0.00639(17) 0.00176(13)
N15 0.0206(12) 0.0262(13) 0.0132(11) 0.0023(9) 0.0056(10) 0.0027(10)
O2 0.0350(12) 0.0145(9) 0.0172(10) -0.0019(7) 0.0154(9) -0.0038(8)
O3 0.0466(13) 0.0131(9) 0.0216(11) -0.0010(8) 0.0211(10) -0.0052(9)
O4 0.0328(12) 0.0134(9) 0.0219(11) 0.0001(8) 0.0098(9) 0.0006(8)
O5 0.0356(13) 0.0157(10) 0.0192(11) 0.0004(8) 0.0059(10) 0.0035(8)
O6 0.0472(15) 0.0255(11) 0.0282(12) -0.0012(9) 0.0235(12) 0.0032(10)
O7 0.0237(12) 0.0438(14) 0.0301(13) 0.0000(10) 0.0084(10) -0.0049(10)
O8 0.0322(11) 0.0198(10) 0.0147(9) 0.0023(8) 0.0118(9) 0.0049(8)
O9 0.064(2) 0.0543(19) 0.0423(17) 0.0035(13) 0.0289(16) 0.0040(15)
O15 0.090(5) 0.116(6) 0.095(5) 0.000 0.038(4) 0.000
O12 0.083(4) 0.233(7) 0.092(4) -0.038(5) 0.034(3) -0.066(4)
O14 0.102(4) 0.191(7) 0.081(4) -0.001(4) 0.038(3) -0.028(4)
O10 0.105(4) 0.184(7) 0.080(4) 0.031(4) 0.029(3) 0.047(4)
O11 0.133(5) 0.211(8) 0.158(6) -0.014(6) 0.081(5) -0.070(5)
O13 0.130(5) 0.160(6) 0.166(6) 0.013(5) 0.108(5) 0.026(4)
N1 0.0263(13) 0.0303(14) 0.0158(12) 0.0053(10) 0.0061(10) 0.0063(11)
N2 0.0271(13) 0.0225(12) 0.0140(12) 0.0003(9) 0.0070(10) 0.0036(10)
C21 0.0253(14) 0.0128(12) 0.0163(13) -0.0003(10) 0.0120(11) 0.0007(10)
C1 0.0226(13) 0.0124(11) 0.0148(12) -0.0003(9) 0.0088(11) 0.0002(10)
C2 0.0314(18) 0.0305(17) 0.0309(18) 0.0080(14) 0.0057(15) 0.0035(14)
C3 0.0333(19) 0.038(2) 0.036(2) 0.0166(16) 0.0080(16) 0.0107(15)
C4 0.0280(18) 0.052(2) 0.0239(17) 0.0075(15) 0.0047(14) 0.0092(16)
C5 0.040(2) 0.042(2) 0.035(2) -0.0052(17) -0.0025(18) 0.0042(17)
C6 0.0349(19) 0.0322(18) 0.0318(19) -0.0003(15) 0.0027(15) 0.0066(15)
N16 0.041(2) 0.055(2) 0.0328(18) 0.0081(16) -0.0009(15) 0.0103(16)
N17 0.040(2) 0.054(2) 0.0319(18) 0.0133(16) -0.0040(15) 0.0028(17)
C9 0.0252(17) 0.051(2) 0.0227(17) 0.0112(15) 0.0033(14) 0.0050(15)
C10 0.0343(18) 0.0341(18) 0.0261(16) 0.0121(14) 0.0099(14) 0.0134(14)
C11 0.0252(15) 0.0280(16) 0.0215(15) 0.0031(12) 0.0083(13) 0.0049(12)
C12 0.0330(18) 0.0311(17) 0.0217(16) 0.0041(13) 0.0020(14) -0.0029(14)
C13 0.037(2) 0.043(2) 0.0266(19) 0.0067(15) -0.0031(16) -0.0073(16)
C14 0.0307(15) 0.0139(12) 0.0148(13) 0.0004(10) 0.0124(12) 0.0028(11)
C15 0.0264(14) 0.0121(12) 0.0149(13) -0.0002(9) 0.0118(12) -0.0003(10)
C16 0.0299(15) 0.0138(12) 0.0146(13) 0.0021(10) 0.0112(12) 0.0033(10)
C17 0.0241(14) 0.0186(13) 0.0142(13) 0.0003(10) 0.0100(12) 0.0018(10)
C18 0.0266(14) 0.0154(12) 0.0143(13) -0.0022(10) 0.0097(11) -0.0008(10)
C19 0.0225(13) 0.0142(12) 0.0139(12) 0.0005(10) 0.0103(11) 0.0009(10)
C20 0.0251(14) 0.0137(12) 0.0157(13) -0.0011(10) 0.0083(11) 0.0020(10)

loop_
_atom_type_symbol
_atom_type_description
_atom_type_scat_dispersion_real
_atom_type_scat_dispersion_imag
_atom_type_scat_source
C C 0.0033 0.0016 'International Tables Vol C Tables 4.2.6.8 and 6.1.1.4'
H H 0.0000 0.0000 'International Tables Vol C Tables 4.2.6.8 and 6.1.1.4'
N N 0.0061 0.0033 'International Tables Vol C Tables 4.2.6.8 and 6.1.1.4'
O O 0.0106 0.0060 'International Tables Vol C Tables 4.2.6.8 and 6.1.1.4'
Ni Ni 0.3393 1.1124 'International Tables Vol C Tables 4.2.6.8 and 6.1.1.4'

loop_
_geom_angle_atom_site_label_1
_geom_angle_atom_site_label_2
_geom_angle_atom_site_label_3
_geom_angle
_geom_angle_site_symmetry_1
_geom_angle_site_symmetry_3
O2 Ni1 O2 180.000(1) . 7_656
O2 Ni1 O8 88.52(8) . 7_656
O2 Ni1 O8 91.48(8) 7_656 7_656
O2 Ni1 O8 91.48(8) . .
O2 Ni1 O8 88.52(8) 7_656 .
O8 Ni1 O8 180.00(12) 7_656 .
O2 Ni1 N15 87.55(10) . 2_655
O2 Ni1 N15 92.45(9) 7_656 2_655
O8 Ni1 N15 92.05(10) 7_656 2_655
O8 Ni1 N15 87.95(10) . 2_655
O2 Ni1 N15 92.45(9) . 8_556
O2 Ni1 N15 87.55(10) 7_656 8_556
O8 Ni1 N15 87.95(9) 7_656 8_556
O8 Ni1 N15 92.05(10) . 8_556
N15 Ni1 N15 180.000(1) 2_655 8_556
O3 Ni2 N1 99.47(11) . .
O3 Ni2 O6 90.38(9) . .
N1 Ni2 O6 87.61(11) . .
O3 Ni2 O5 162.30(10) . 1_545
N1 Ni2 O5 98.19(10) . 1_545
O6 Ni2 O5 89.22(10) . 1_545
O3 Ni2 N2 88.15(9) . 4_646
N1 Ni2 N2 91.65(11) . 4_646
O6 Ni2 N2 178.23(9) . 4_646
O5 Ni2 N2 92.48(10) 1_545 4_646
O3 Ni2 O4 100.03(9) . 1_545
N1 Ni2 O4 160.37(10) . 1_545
O6 Ni2 O4 90.03(10) . 1_545
O5 Ni2 O4 62.28(9) 1_545 1_545
N2 Ni2 O4 91.19(10) 4_646 1_545
O3 Ni2 C14 131.13(10) . 1_545
N1 Ni2 C14 129.38(11) . 1_545
O6 Ni2 C14 90.83(10) . 1_545
O5 Ni2 C14 31.20(9) 1_545 1_545
N2 Ni2 C14 90.88(10) 4_646 1_545
O4 Ni2 C14 31.12(9) 1_545 1_545
C12 N15 C11 117.5(3) . .
C12 N15 Ni1 120.7(2) . 2_655
C11 N15 Ni1 121.7(2) . 2_655
C1 O2 Ni1 136.86(18) . .
C1 O3 Ni2 131.03(19) . .
C14 O4 Ni2 88.03(18) . 1_565
C14 O5 Ni2 89.69(17) . 1_565
Ni2 O6 H6A 109.3 . .
Ni2 O6 H6B 109.5 . .
H6A O6 H6B 104.5 . .
C20 O8 Ni1 114.31(17) . .
H9A O9 H9B 109.5 . .
H15A O15 H15B 110.2 . .
H12A O12 H12B 109.5 . .
H10A O10 H10B 104.5 . .
H11A O11 H11B 104.5 . .
C6 N1 C2 117.9(3) . .
C6 N1 Ni2 119.2(2) . .
C2 N1 Ni2 122.6(2) . .
C17 N2 Ni2 115.6(2) . 4_656
C17 N2 H2A 108.4 . .
Ni2 N2 H2A 108.4 4_656 .
C17 N2 H2B 108.4 . .
Ni2 N2 H2B 108.4 4_656 .
H2A N2 H2B 107.4 . .
C18 C21 C19 120.7(2) . .
C18 C21 C14 118.0(2) . .
C19 C21 C14 121.3(2) . .
O3 C1 O2 124.0(2) . .
O3 C1 C15 116.1(2) . .
O2 C1 C15 119.9(2) . .
N1 C2 C3 122.6(4) . .
N1 C2 H2 118.7 . .
C3 C2 H2 118.7 . .
C4 C3 C2 118.3(4) . .
C4 C3 H3 120.8 . .
C2 C3 H3 120.8 . .
C5 C4 C3 119.4(3) . .
C5 C4 N16 117.2(4) . .
C3 C4 N16 123.4(4) . .
C4 C5 C6 119.6(4) . .
C4 C5 H5 120.2 . .
C6 C5 H5 120.2 . .
N1 C6 C5 122.2(4) . .
N1 C6 H6 118.9 . .
C5 C6 H6 118.9 . .
N17 N16 C4 114.8(4) . .
N16 N17 C9 115.4(4) . .
C13 C9 C10 120.0(3) . .
C13 C9 N17 115.6(4) . .
C10 C9 N17 124.4(4) . .
C11 C10 C9 117.7(3) . .
C11 C10 H10 121.2 . .
C9 C10 H10 121.2 . .
N15 C11 C10 123.5(3) . .
N15 C11 H11 118.3 . .
C10 C11 H11 118.3 . .
N15 C12 C13 122.9(3) . .
N15 C12 H12 118.6 . .
C13 C12 H12 118.6 . .
C9 C13 C12 118.4(4) . .
C9 C13 H13 120.8 . .
C12 C13 H13 120.8 . .
O4 C14 O5 119.8(3) . .
O4 C14 C21 120.4(3) . .
O5 C14 C21 119.7(2) . .
O4 C14 Ni2 60.85(15) . 1_565
O5 C14 Ni2 59.11(14) . 1_565
C21 C14 Ni2 173.9(2) . 1_565
C16 C15 C19 121.0(2) . .
C16 C15 C1 118.4(2) . .
C19 C15 C1 120.6(3) . .
C17 C16 C15 120.2(2) . .
C17 C16 H16 119.9 . .
C15 C16 H16 119.9 . .
C16 C17 C18 119.5(3) . .
C16 C17 N2 120.5(2) . .
C18 C17 N2 119.9(2) . .
C21 C18 C17 120.4(3) . .
C21 C18 H18 119.8 . .
C17 C18 H18 119.8 . .
C15 C19 C21 118.1(2) . .
C15 C19 C20 119.4(2) . .
C21 C19 C20 122.4(2) . .
O7 C20 O8 126.1(3) . .
O7 C20 C19 118.9(3) . .
O8 C20 C19 115.0(2) . .

loop_
_geom_bond_atom_site_label_1
_geom_bond_atom_site_label_2
_geom_bond_distance
_geom_bond_site_symmetry_2
Ni1 O2 2.078(2) .
Ni1 O2 2.078(2) 7_656
Ni1 O8 2.108(2) 7_656
Ni1 O8 2.108(2) .
Ni1 N15 2.109(3) 2_655
Ni1 N15 2.109(3) 8_556
Ni2 O3 2.022(2) .
Ni2 N1 2.072(3) .
Ni2 O6 2.093(3) .
Ni2 O5 2.099(2) 1_545
Ni2 N2 2.137(3) 4_646
Ni2 O4 2.137(2) 1_545
Ni2 C14 2.446(3) 1_545
N15 C12 1.339(4) .
N15 C11 1.341(4) .
N15 Ni1 2.109(2) 2_655
O2 C1 1.263(4) .
O3 C1 1.257(3) .
O4 C14 1.265(4) .
O4 Ni2 2.137(2) 1_565
O5 C14 1.267(4) .
O5 Ni2 2.099(2) 1_565
O6 H6A 0.8503 .
O6 H6B 0.8501 .
O7 C20 1.224(4) .
O8 C20 1.283(4) .
O9 H9A 0.8498 .
O9 H9B 0.8500 .
O15 H15A 0.8372 .
O15 H15B 0.8557 .
O12 H12A 0.8502 .
O12 H12B 0.8499 .
O10 H10A 0.8501 .
O10 H10B 0.8498 .
O11 H11A 0.8499 .
O11 H11B 0.8501 .
N1 C6 1.343(5) .
N1 C2 1.344(4) .
N2 C17 1.429(4) .
N2 Ni2 2.137(3) 4_656
N2 H2A 0.9000 .
N2 H2B 0.9000 .
C21 C18 1.390(4) .
C21 C19 1.404(4) .
C21 C14 1.494(4) .
C1 C15 1.502(4) .
C2 C3 1.387(5) .
C2 H2 0.9300 .
C3 C4 1.378(6) .
C3 H3 0.9300 .
C4 C5 1.365(6) .
C4 N16 1.433(5) .
C5 C6 1.376(5) .
C5 H5 0.9300 .
C6 H6 0.9300 .
N16 N17 1.187(6) .
N17 C9 1.447(5) .
C9 C13 1.371(5) .
C9 C10 1.383(6) .
C10 C11 1.379(4) .
C10 H10 0.9300 .
C11 H11 0.9300 .
C12 C13 1.383(5) .
C12 H12 0.9300 .
C13 H13 0.9300 .
C14 Ni2 2.446(3) 1_565
C15 C16 1.392(4) .
C15 C19 1.403(4) .
C16 C17 1.388(4) .
C16 H16 0.9300 .
C17 C18 1.395(4) .
C18 H18 0.9300 .
C19 C20 1.520(4) .

loop_
_geom_torsion_atom_site_label_1
_geom_torsion_atom_site_label_2
_geom_torsion_atom_site_label_3
_geom_torsion_atom_site_label_4
_geom_torsion
_geom_torsion_site_symmetry_1
_geom_torsion_site_symmetry_4
O2 Ni1 O2 C1 82(100) 7_656 .
O8 Ni1 O2 C1 128.4(3) 7_656 .
O8 Ni1 O2 C1 -51.6(3) . .
N15 Ni1 O2 C1 -139.5(3) 2_655 .
N15 Ni1 O2 C1 40.5(3) 8_556 .
N1 Ni2 O3 C1 -63.9(3) . .
O6 Ni2 O3 C1 23.7(3) . .
O5 Ni2 O3 C1 112.4(4) 1_545 .
N2 Ni2 O3 C1 -155.3(3) 4_646 .
O4 Ni2 O3 C1 113.8(3) 1_545 .
C14 Ni2 O3 C1 115.2(3) 1_545 .
O2 Ni1 O8 C20 4.5(2) . .
O2 Ni1 O8 C20 -175.5(2) 7_656 .
O8 Ni1 O8 C20 -147(100) 7_656 .
N15 Ni1 O8 C20 92.0(2) 2_655 .
N15 Ni1 O8 C20 -88.0(2) 8_556 .
O3 Ni2 N1 C6 179.7(3) . .
O6 Ni2 N1 C6 89.7(3) . .
O5 Ni2 N1 C6 0.9(3) 1_545 .
N2 Ni2 N1 C6 -91.9(3) 4_646 .
O4 Ni2 N1 C6 6.3(5) 1_545 .
C14 Ni2 N1 C6 0.6(4) 1_545 .
O3 Ni2 N1 C2 5.4(3) . .
O6 Ni2 N1 C2 -84.6(3) . .
O5 Ni2 N1 C2 -173.5(3) 1_545 .
N2 Ni2 N1 C2 93.8(3) 4_646 .
O4 Ni2 N1 C2 -168.0(3) 1_545 .
C14 Ni2 N1 C2 -173.7(3) 1_545 .
Ni2 O3 C1 O2 -1.4(5) . .
Ni2 O3 C1 C15 178.4(2) . .
Ni1 O2 C1 O3 -173.9(2) . .
Ni1 O2 C1 C15 6.2(4) . .
C6 N1 C2 C3 0.5(6) . .
Ni2 N1 C2 C3 174.9(3) . .
N1 C2 C3 C4 0.6(7) . .
C2 C3 C4 C5 -1.2(7) . .
C2 C3 C4 N16 179.7(4) . .
C3 C4 C5 C6 0.8(8) . .
N16 C4 C5 C6 179.9(4) . .
C2 N1 C6 C5 -1.0(6) . .
Ni2 N1 C6 C5 -175.6(4) . .
C4 C5 C6 N1 0.3(8) . .
C5 C4 N16 N17 -179.5(5) . .
C3 C4 N16 N17 -0.4(7) . .
C4 N16 N17 C9 -179.6(4) . .
N16 N17 C9 C13 -176.6(5) . .
N16 N17 C9 C10 4.7(7) . .
C13 C9 C10 C11 0.5(6) . .
N17 C9 C10 C11 179.1(4) . .
C12 N15 C11 C10 -0.9(5) . .
Ni1 N15 C11 C10 -178.7(3) 2_655 .
C9 C10 C11 N15 0.7(6) . .
C11 N15 C12 C13 0.0(6) . .
Ni1 N15 C12 C13 177.7(4) 2_655 .
C10 C9 C13 C12 -1.3(7) . .
N17 C9 C13 C12 179.9(4) . .
N15 C12 C13 C9 1.1(7) . .
Ni2 O4 C14 O5 4.1(3) 1_565 .
Ni2 O4 C14 C21 -173.1(2) 1_565 .
Ni2 O5 C14 O4 -4.2(3) 1_565 .
Ni2 O5 C14 C21 173.0(2) 1_565 .
C18 C21 C14 O4 20.3(4) . .
C19 C21 C14 O4 -161.8(3) . .
C18 C21 C14 O5 -157.0(3) . .
C19 C21 C14 O5 21.0(4) . .
C18 C21 C14 Ni2 -80(2) . 1_565
C19 C21 C14 Ni2 98(2) . 1_565
O3 C1 C15 C16 46.2(4) . .
O2 C1 C15 C16 -134.0(3) . .
O3 C1 C15 C19 -134.1(3) . .
O2 C1 C15 C19 45.7(4) . .
C19 C15 C16 C17 -2.6(5) . .
C1 C15 C16 C17 177.2(3) . .
C15 C16 C17 C18 1.3(5) . .
C15 C16 C17 N2 178.0(3) . .
Ni2 N2 C17 C16 -95.3(3) 4_656 .
Ni2 N2 C17 C18 81.3(3) 4_656 .
C19 C21 C18 C17 -1.1(4) . .
C14 C21 C18 C17 176.9(3) . .
C16 C17 C18 C21 0.5(4) . .
N2 C17 C18 C21 -176.2(3) . .
C16 C15 C19 C21 2.0(4) . .
C1 C15 C19 C21 -177.7(3) . .
C16 C15 C19 C20 180.0(3) . .
C1 C15 C19 C20 0.3(4) . .
C18 C21 C19 C15 -0.2(4) . .
C14 C21 C19 C15 -178.1(3) . .
C18 C21 C19 C20 -178.1(3) . .
C14 C21 C19 C20 4.0(4) . .
Ni1 O8 C20 O7 -104.6(3) . .
Ni1 O8 C20 C19 73.0(3) . .
C15 C19 C20 O7 82.5(4) . .
C21 C19 C20 O7 -99.6(3) . .
C15 C19 C20 O8 -95.3(3) . .
C21 C19 C20 O8 82.6(3) . .
